data_2222533
loop_
_publ_author_name
'Tang, Si-Ping'
'Kuang, Dai-Zhi'
'Feng, Yong-Lan'
'Chen, Man-Sheng'
'Li, Wei'

_publ_section_title
;
 1-(2-Naphthyl)-3-phenylprop-2-en-1-one
;
_journal_coeditor_code AT2828
_journal_issue 8
_journal_name_full 'Acta Crystallographica Section E'
_journal_page_first o1785
_journal_paper_doi 10.1107/S1600536809025483
_journal_volume 65
_journal_year 2009
_chemical_formula_iupac 'C19 H14 O'
_chemical_formula_moiety 'C19 H14 O'
_chemical_formula_sum 'C19 H14 O'
_chemical_formula_weight 258.30
_chemical_name_systematic
;
1-(2-Naphthyl)-3-phenylprop-2-en-1-one
;
_space_group_IT_number 2
_symmetry_cell_setting triclinic
_symmetry_space_group_name_Hall '-P 1'
_symmetry_space_group_name_H-M 'P -1'
_atom_sites_solution_hydrogens geom
_atom_sites_solution_primary direct
_atom_sites_solution_secondary difmap
_audit_creation_method SHELXL-97
_cell_angle_alpha 98.746(2)
_cell_angle_beta 91.222(2)
_cell_angle_gamma 105.7640(10)
_cell_formula_units_Z 4
_cell_length_a 9.5878(8)
_cell_length_b 9.6111(8)
_cell_length_c 15.5358(13)
_cell_measurement_reflns_used 2584
_cell_measurement_temperature 295(2)
_cell_measurement_theta_max 26.88
_cell_measurement_theta_min 2.23
_cell_volume 1358.8(2)
_computing_cell_refinement 'SAINT (Bruker, 2002)'
_computing_data_collection 'SMART (Bruker, 2002)'
_computing_data_reduction 'SAINT (Bruker, 2002)'
_computing_molecular_graphics 'SHELXTL (Sheldrick, 2008)'
_computing_publication_material 'SHELXTL (Sheldrick, 2008)'
_computing_structure_refinement 'SHELXL97 (Sheldrick, 2008)'
_computing_structure_solution 'SHELXS97 (Sheldrick, 2008)'
_diffrn_ambient_temperature 295(2)
_diffrn_measured_fraction_theta_full 0.988
_diffrn_measured_fraction_theta_max 0.988
_diffrn_measurement_device_type 'Bruker SMART APEX area-detector'
_diffrn_measurement_method '\f and \w'
_diffrn_radiation_monochromator graphite
_diffrn_radiation_source 'fine-focus sealed tube'
_diffrn_radiation_type MoK\a
_diffrn_radiation_wavelength 0.71073
_diffrn_reflns_av_R_equivalents 0.0168
_diffrn_reflns_av_sigmaI/netI 0.0255
_diffrn_reflns_limit_h_max 11
_diffrn_reflns_limit_h_min -11
_diffrn_reflns_limit_k_max 11
_diffrn_reflns_limit_k_min -11
_diffrn_reflns_limit_l_max 19
_diffrn_reflns_limit_l_min -16
_diffrn_reflns_number 10623
_diffrn_reflns_theta_full 26.00
_diffrn_reflns_theta_max 26.00
_diffrn_reflns_theta_min 2.21
_exptl_absorpt_coefficient_mu 0.076
_exptl_absorpt_correction_T_max 0.9815
_exptl_absorpt_correction_T_min 0.9717
_exptl_absorpt_correction_type multi-scan
_exptl_absorpt_process_details '(SADABS; Sheldrick, 1996)'
_exptl_crystal_colour colourless
_exptl_crystal_density_diffrn 1.263
_exptl_crystal_density_method 'not measured'
_exptl_crystal_description block
_exptl_crystal_F_000 544
_exptl_crystal_size_max 0.30
_exptl_crystal_size_mid 0.28
_exptl_crystal_size_min 0.20
_refine_diff_density_max 0.244
_refine_diff_density_min -0.188
_refine_ls_extinction_method none
_refine_ls_goodness_of_fit_ref 1.032
_refine_ls_hydrogen_treatment constr
_refine_ls_matrix_type full
_refine_ls_number_parameters 361
_refine_ls_number_reflns 5271
_refine_ls_number_restraints 0
_refine_ls_restrained_S_all 1.032
_refine_ls_R_factor_all 0.0799
_refine_ls_R_factor_gt 0.0556
_refine_ls_shift/su_max 0.000
_refine_ls_shift/su_mean 0.000
_refine_ls_structure_factor_coef Fsqd
_refine_ls_weighting_details 'calc w=1/[\s^2^(Fo^2^)+(0.0943P)^2^+0.07P] where P=(Fo^2^+2Fc^2^)/3'
_refine_ls_weighting_scheme calc
_refine_ls_wR_factor_gt 0.1466
_refine_ls_wR_factor_ref 0.1741
_reflns_number_gt 3483
_reflns_number_total 5271
_reflns_threshold_expression I>2\s(I)
_cod_data_source_file at2828.cif
_cod_data_source_block I
_cod_database_code 2222533
_cod_database_fobs_code 2222533

loop_
_symmetry_equiv_pos_as_xyz
'x, y, z'
'-x, -y, -z'

loop_
_atom_site_type_symbol
_atom_site_label
_atom_site_fract_x
_atom_site_fract_y
_atom_site_fract_z
_atom_site_U_iso_or_equiv
_atom_site_adp_type
_atom_site_calc_flag
_atom_site_refinement_flags
_atom_site_occupancy
_atom_site_disorder_assembly
_atom_site_disorder_group
C C1 0.55561(16) 0.34700(16) 0.30964(10) 0.0513(4) Uani d . 1 . .
H H1 0.6529 0.3967 0.3072 0.062 Uiso calc R 1 . .
C C2 0.50388(16) 0.31927(16) 0.38862(10) 0.0512(4) Uani d . 1 . .
C C3 0.35522(17) 0.24451(16) 0.39193(11) 0.0564(4) Uani d . 1 . .
H H3 0.3193 0.2228 0.4449 0.068 Uiso calc R 1 . .
C C4 0.26443(17) 0.20422(17) 0.31847(11) 0.0569(4) Uani d . 1 . .
H H4 0.1666 0.1581 0.3224 0.068 Uiso calc R 1 . .
C C5 0.31541(16) 0.23088(15) 0.23681(10) 0.0492(4) Uani d . 1 . .
C C6 0.22432(18) 0.18909(17) 0.15896(12) 0.0617(4) Uani d . 1 . .
H H6 0.1260 0.1428 0.1611 0.074 Uiso calc R 1 . .
C C7 0.2783(2) 0.2156(2) 0.08125(12) 0.0730(5) Uani d . 1 . .
H H7 0.2168 0.1879 0.0308 0.088 Uiso calc R 1 . .
C C8 0.4258(2) 0.2841(2) 0.07654(12) 0.0735(5) Uani d . 1 . .
H H8 0.4618 0.3014 0.0229 0.088 Uiso calc R 1 . .
C C9 0.51710(19) 0.32576(18) 0.14943(11) 0.0634(5) Uani d . 1 . .
H H9 0.6152 0.3705 0.1451 0.076 Uiso calc R 1 . .
C C10 0.46492(16) 0.30194(15) 0.23190(10) 0.0493(4) Uani d . 1 . .
C C11 0.60363(17) 0.37413(17) 0.46910(11) 0.0556(4) Uani d . 1 . .
C C12 0.57387(18) 0.29557(18) 0.54382(11) 0.0598(4) Uani d . 1 . .
H H12 0.5089 0.2024 0.5359 0.072 Uiso calc R 1 . .
C C13 0.63803(17) 0.35515(17) 0.62227(11) 0.0548(4) Uani d . 1 . .
H H13 0.6999 0.4496 0.6276 0.066 Uiso calc R 1 . .
C C14 0.62209(15) 0.28857(16) 0.70127(11) 0.0510(4) Uani d . 1 . .
C C15 0.67187(17) 0.37583(18) 0.78179(11) 0.0581(4) Uani d . 1 . .
H H15 0.7170 0.4753 0.7845 0.070 Uiso calc R 1 . .
C C16 0.65513(19) 0.3166(2) 0.85796(12) 0.0693(5) Uani d . 1 . .
H H16 0.6880 0.3765 0.9114 0.083 Uiso calc R 1 . .
C C17 0.59008(19) 0.1694(2) 0.85492(13) 0.0728(5) Uani d . 1 . .
H H17 0.5791 0.1297 0.9062 0.087 Uiso calc R 1 . .
C C18 0.54137(18) 0.08120(19) 0.77577(13) 0.0678(5) Uani d . 1 . .
H H18 0.4979 -0.0184 0.7737 0.081 Uiso calc R 1 . .
C C19 0.55654(17) 0.13930(17) 0.69964(12) 0.0596(4) Uani d . 1 . .
H H19 0.5228 0.0785 0.6466 0.071 Uiso calc R 1 . .
C C20 0.17274(16) 0.87506(16) 0.70822(10) 0.0511(4) Uani d . 1 . .
H H20 0.2253 0.9728 0.7122 0.061 Uiso calc R 1 . .
C C21 0.11862(16) 0.79474(16) 0.62779(10) 0.0522(4) Uani d . 1 . .
C C22 0.03921(17) 0.64537(17) 0.62222(11) 0.0590(4) Uani d . 1 . .
H H22 0.0000 0.5909 0.5682 0.071 Uiso calc R 1 . .
C C23 0.01976(17) 0.58105(17) 0.69474(11) 0.0592(4) Uani d . 1 . .
H H23 -0.0299 0.4822 0.6894 0.071 Uiso calc R 1 . .
C C24 0.07335(16) 0.66125(16) 0.77786(11) 0.0509(4) Uani d . 1 . .
C C25 0.05131(18) 0.59894(18) 0.85505(12) 0.0639(5) Uani d . 1 . .
H H25 0.0025 0.5001 0.8513 0.077 Uiso calc R 1 . .
C C26 0.10026(19) 0.6810(2) 0.93437(12) 0.0701(5) Uani d . 1 . .
H H26 0.0844 0.6380 0.9843 0.084 Uiso calc R 1 . .
C C27 0.17445(19) 0.8298(2) 0.94162(12) 0.0675(5) Uani d . 1 . .
H H27 0.2066 0.8853 0.9964 0.081 Uiso calc R 1 . .
C C28 0.19983(17) 0.89384(17) 0.86894(11) 0.0584(4) Uani d . 1 . .
H H28 0.2505 0.9925 0.8745 0.070 Uiso calc R 1 . .
C C29 0.15019(15) 0.81224(16) 0.78502(10) 0.0489(4) Uani d . 1 . .
C C30 0.14645(18) 0.86629(18) 0.54882(11) 0.0586(4) Uani d . 1 . .
C C31 0.04008(18) 0.80888(19) 0.47213(11) 0.0641(5) Uani d . 1 . .
H H31 -0.0495 0.7444 0.4786 0.077 Uiso calc R 1 . .
C C32 0.06982(18) 0.84735(17) 0.39480(11) 0.0570(4) Uani d . 1 . .
H H32 0.1619 0.9090 0.3907 0.068 Uiso calc R 1 . .
C C33 -0.02592(17) 0.80371(16) 0.31523(10) 0.0519(4) Uani d . 1 . .
C C34 0.03151(18) 0.83379(17) 0.23635(11) 0.0590(4) Uani d . 1 . .
H H34 0.1296 0.8816 0.2351 0.071 Uiso calc R 1 . .
C C35 -0.0556(2) 0.79344(19) 0.16030(12) 0.0668(5) Uani d . 1 . .
H H35 -0.0160 0.8138 0.1080 0.080 Uiso calc R 1 . .
C C36 -0.2010(2) 0.72311(18) 0.16094(12) 0.0664(5) Uani d . 1 . .
H H36 -0.2594 0.6956 0.1092 0.080 Uiso calc R 1 . .
C C37 -0.25980(18) 0.69361(17) 0.23827(12) 0.0628(5) Uani d . 1 . .
H H37 -0.3582 0.6465 0.2388 0.075 Uiso calc R 1 . .
C C38 -0.17429(17) 0.73317(17) 0.31472(11) 0.0581(4) Uani d . 1 . .
H H38 -0.2153 0.7129 0.3667 0.070 Uiso calc R 1 . .
O O1 0.70779(13) 0.48236(13) 0.47157(8) 0.0757(4) Uani d . 1 . .
O O2 0.25405(14) 0.96832(14) 0.54733(8) 0.0820(4) Uani d . 1 . .

loop_
_atom_site_aniso_label
_atom_site_aniso_U_11
_atom_site_aniso_U_22
_atom_site_aniso_U_33
_atom_site_aniso_U_12
_atom_site_aniso_U_13
_atom_site_aniso_U_23
C1 0.0439(8) 0.0479(8) 0.0599(10) 0.0099(6) 0.0067(7) 0.0072(7)
C2 0.0504(9) 0.0477(8) 0.0545(9) 0.0131(7) 0.0059(7) 0.0058(7)
C3 0.0554(9) 0.0568(9) 0.0559(10) 0.0126(7) 0.0119(8) 0.0105(7)
C4 0.0468(9) 0.0538(9) 0.0677(11) 0.0100(7) 0.0082(8) 0.0096(8)
C5 0.0478(8) 0.0433(8) 0.0577(10) 0.0160(6) 0.0038(7) 0.0060(7)
C6 0.0529(9) 0.0570(9) 0.0723(12) 0.0134(7) -0.0040(8) 0.0059(8)
C7 0.0762(13) 0.0800(12) 0.0596(11) 0.0207(10) -0.0071(9) 0.0047(9)
C8 0.0792(13) 0.0863(13) 0.0551(11) 0.0230(10) 0.0082(9) 0.0115(9)
C9 0.0600(10) 0.0676(10) 0.0620(11) 0.0160(8) 0.0134(8) 0.0114(8)
C10 0.0498(9) 0.0432(8) 0.0561(9) 0.0150(6) 0.0063(7) 0.0071(7)
C11 0.0532(9) 0.0548(9) 0.0561(10) 0.0129(7) 0.0074(7) 0.0042(7)
C12 0.0585(10) 0.0542(9) 0.0621(11) 0.0101(7) -0.0001(8) 0.0062(8)
C13 0.0482(9) 0.0516(9) 0.0629(10) 0.0111(7) 0.0015(7) 0.0095(7)
C14 0.0414(8) 0.0522(9) 0.0596(10) 0.0134(7) 0.0013(7) 0.0090(7)
C15 0.0518(9) 0.0571(9) 0.0629(11) 0.0118(7) -0.0012(8) 0.0091(8)
C16 0.0642(11) 0.0820(13) 0.0599(11) 0.0181(9) -0.0020(8) 0.0110(9)
C17 0.0624(11) 0.0871(13) 0.0783(13) 0.0238(10) 0.0067(10) 0.0364(11)
C18 0.0545(10) 0.0579(10) 0.0948(14) 0.0149(8) 0.0027(9) 0.0262(10)
C19 0.0514(9) 0.0541(9) 0.0727(11) 0.0144(7) -0.0026(8) 0.0101(8)
C20 0.0449(8) 0.0442(8) 0.0612(10) 0.0084(6) 0.0009(7) 0.0064(7)
C21 0.0451(8) 0.0546(9) 0.0555(10) 0.0136(7) 0.0012(7) 0.0053(7)
C22 0.0555(9) 0.0529(9) 0.0624(10) 0.0122(7) -0.0045(8) -0.0034(8)
C23 0.0537(9) 0.0454(8) 0.0747(12) 0.0110(7) -0.0006(8) 0.0045(8)
C24 0.0418(8) 0.0465(8) 0.0653(10) 0.0139(6) 0.0016(7) 0.0095(7)
C25 0.0592(10) 0.0544(9) 0.0807(12) 0.0146(8) 0.0026(9) 0.0219(9)
C26 0.0708(12) 0.0732(12) 0.0702(12) 0.0192(9) 0.0039(9) 0.0255(10)
C27 0.0689(11) 0.0751(12) 0.0568(10) 0.0190(9) -0.0034(8) 0.0085(9)
C28 0.0585(10) 0.0523(9) 0.0604(10) 0.0119(7) -0.0016(8) 0.0050(8)
C29 0.0418(8) 0.0480(8) 0.0563(10) 0.0128(6) 0.0008(7) 0.0063(7)
C30 0.0520(9) 0.0614(10) 0.0574(10) 0.0104(8) 0.0046(7) 0.0045(8)
C31 0.0550(10) 0.0697(11) 0.0607(11) 0.0064(8) 0.0034(8) 0.0100(8)
C32 0.0531(9) 0.0526(9) 0.0617(11) 0.0094(7) 0.0045(8) 0.0084(8)
C33 0.0511(9) 0.0452(8) 0.0593(10) 0.0124(7) 0.0021(7) 0.0105(7)
C34 0.0554(9) 0.0561(9) 0.0659(11) 0.0124(7) 0.0100(8) 0.0159(8)
C35 0.0761(12) 0.0660(11) 0.0601(11) 0.0196(9) 0.0090(9) 0.0154(8)
C36 0.0708(12) 0.0614(10) 0.0661(11) 0.0182(9) -0.0082(9) 0.0097(8)
C37 0.0507(9) 0.0572(10) 0.0794(12) 0.0122(7) -0.0023(9) 0.0145(9)
C38 0.0541(9) 0.0588(10) 0.0621(10) 0.0131(7) 0.0070(8) 0.0168(8)
O1 0.0676(8) 0.0766(8) 0.0653(8) -0.0072(6) 0.0031(6) 0.0079(6)
O2 0.0733(8) 0.0853(9) 0.0667(8) -0.0125(7) -0.0006(6) 0.0129(6)

loop_
_atom_type_symbol
_atom_type_description
_atom_type_scat_dispersion_real
_atom_type_scat_dispersion_imag
_atom_type_scat_source
C C 0.0033 0.0016 'International Tables Vol C Tables 4.2.6.8 and 6.1.1.4'
H H 0.0000 0.0000 'International Tables Vol C Tables 4.2.6.8 and 6.1.1.4'
O O 0.0106 0.0060 'International Tables Vol C Tables 4.2.6.8 and 6.1.1.4'

loop_
_geom_angle_atom_site_label_1
_geom_angle_atom_site_label_2
_geom_angle_atom_site_label_3
_geom_angle_site_symmetry_1
_geom_angle_site_symmetry_3
_geom_angle
_geom_angle_publ_flag
C2 C1 C10 . . 121.64(14) ?
C2 C1 H1 . . 119.2 ?
C10 C1 H1 . . 119.2 ?
C1 C2 C3 . . 118.81(14) ?
C1 C2 C11 . . 119.27(14) ?
C3 C2 C11 . . 121.86(14) ?
C4 C3 C2 . . 120.73(15) ?
C4 C3 H3 . . 119.6 ?
C2 C3 H3 . . 119.6 ?
C3 C4 C5 . . 121.34(15) ?
C3 C4 H4 . . 119.3 ?
C5 C4 H4 . . 119.3 ?
C4 C5 C6 . . 122.83(15) ?
C4 C5 C10 . . 118.66(14) ?
C6 C5 C10 . . 118.50(15) ?
C7 C6 C5 . . 120.92(16) ?
C7 C6 H6 . . 119.5 ?
C5 C6 H6 . . 119.5 ?
C6 C7 C8 . . 120.41(17) ?
C6 C7 H7 . . 119.8 ?
C8 C7 H7 . . 119.8 ?
C9 C8 C7 . . 120.66(17) ?
C9 C8 H8 . . 119.7 ?
C7 C8 H8 . . 119.7 ?
C8 C9 C10 . . 120.75(16) ?
C8 C9 H9 . . 119.6 ?
C10 C9 H9 . . 119.6 ?
C1 C10 C9 . . 122.51(14) ?
C1 C10 C5 . . 118.75(14) ?
C9 C10 C5 . . 118.74(15) ?
O1 C11 C12 . . 121.57(15) ?
O1 C11 C2 . . 119.81(15) ?
C12 C11 C2 . . 118.62(13) ?
C13 C12 C11 . . 121.17(15) ?
C13 C12 H12 . . 119.4 ?
C11 C12 H12 . . 119.4 ?
C12 C13 C14 . . 127.04(15) ?
C12 C13 H13 . . 116.5 ?
C14 C13 H13 . . 116.5 ?
C15 C14 C19 . . 118.01(16) ?
C15 C14 C13 . . 119.50(14) ?
C19 C14 C13 . . 122.48(15) ?
C16 C15 C14 . . 120.84(16) ?
C16 C15 H15 . . 119.6 ?
C14 C15 H15 . . 119.6 ?
C17 C16 C15 . . 120.22(17) ?
C17 C16 H16 . . 119.9 ?
C15 C16 H16 . . 119.9 ?
C16 C17 C18 . . 119.73(18) ?
C16 C17 H17 . . 120.1 ?
C18 C17 H17 . . 120.1 ?
C17 C18 C19 . . 120.50(16) ?
C17 C18 H18 . . 119.8 ?
C19 C18 H18 . . 119.8 ?
C18 C19 C14 . . 120.70(16) ?
C18 C19 H19 . . 119.7 ?
C14 C19 H19 . . 119.7 ?
C21 C20 C29 . . 121.38(14) ?
C21 C20 H20 . . 119.3 ?
C29 C20 H20 . . 119.3 ?
C20 C21 C22 . . 119.00(15) ?
C20 C21 C30 . . 119.14(14) ?
C22 C21 C30 . . 121.86(14) ?
C23 C22 C21 . . 120.81(15) ?
C23 C22 H22 . . 119.6 ?
C21 C22 H22 . . 119.6 ?
C22 C23 C24 . . 121.21(14) ?
C22 C23 H23 . . 119.4 ?
C24 C23 H23 . . 119.4 ?
C23 C24 C25 . . 122.72(14) ?
C23 C24 C29 . . 118.78(15) ?
C25 C24 C29 . . 118.49(15) ?
C26 C25 C24 . . 121.06(15) ?
C26 C25 H25 . . 119.5 ?
C24 C25 H25 . . 119.5 ?
C25 C26 C27 . . 120.53(17) ?
C25 C26 H26 . . 119.7 ?
C27 C26 H26 . . 119.7 ?
C28 C27 C26 . . 120.38(16) ?
C28 C27 H27 . . 119.8 ?
C26 C27 H27 . . 119.8 ?
C27 C28 C29 . . 120.85(15) ?
C27 C28 H28 . . 119.6 ?
C29 C28 H28 . . 119.6 ?
C20 C29 C28 . . 122.54(14) ?
C20 C29 C24 . . 118.78(14) ?
C28 C29 C24 . . 118.68(15) ?
O2 C30 C31 . . 121.21(16) ?
O2 C30 C21 . . 120.69(15) ?
C31 C30 C21 . . 118.09(14) ?
C32 C31 C30 . . 121.54(15) ?
C32 C31 H31 . . 119.2 ?
C30 C31 H31 . . 119.2 ?
C31 C32 C33 . . 127.23(15) ?
C31 C32 H32 . . 116.4 ?
C33 C32 H32 . . 116.4 ?
C34 C33 C38 . . 118.17(15) ?
C34 C33 C32 . . 119.13(14) ?
C38 C33 C32 . . 122.70(15) ?
C35 C34 C33 . . 120.51(16) ?
C35 C34 H34 . . 119.7 ?
C33 C34 H34 . . 119.7 ?
C34 C35 C36 . . 120.51(17) ?
C34 C35 H35 . . 119.7 ?
C36 C35 H35 . . 119.7 ?
C37 C36 C35 . . 119.78(17) ?
C37 C36 H36 . . 120.1 ?
C35 C36 H36 . . 120.1 ?
C38 C37 C36 . . 120.42(16) ?
C38 C37 H37 . . 119.8 ?
C36 C37 H37 . . 119.8 ?
C37 C38 C33 . . 120.61(16) ?
C37 C38 H38 . . 119.7 ?
C33 C38 H38 . . 119.7 ?

loop_
_geom_bond_atom_site_label_1
_geom_bond_atom_site_label_2
_geom_bond_site_symmetry_2
_geom_bond_distance
_geom_bond_publ_flag
C1 C2 . 1.370(2) ?
C1 C10 . 1.412(2) ?
C1 H1 . 0.9300 ?
C2 C3 . 1.417(2) ?
C2 C11 . 1.493(2) ?
C3 C4 . 1.360(2) ?
C3 H3 . 0.9300 ?
C4 C5 . 1.404(2) ?
C4 H4 . 0.9300 ?
C5 C6 . 1.415(2) ?
C5 C10 . 1.420(2) ?
C6 C7 . 1.356(2) ?
C6 H6 . 0.9300 ?
C7 C8 . 1.397(3) ?
C7 H7 . 0.9300 ?
C8 C9 . 1.356(2) ?
C8 H8 . 0.9300 ?
C9 C10 . 1.414(2) ?
C9 H9 . 0.9300 ?
C11 O1 . 1.2258(18) ?
C11 C12 . 1.471(2) ?
C12 C13 . 1.325(2) ?
C12 H12 . 0.9300 ?
C13 C14 . 1.460(2) ?
C13 H13 . 0.9300 ?
C14 C15 . 1.391(2) ?
C14 C19 . 1.397(2) ?
C15 C16 . 1.383(2) ?
C15 H15 . 0.9300 ?
C16 C17 . 1.375(3) ?
C16 H16 . 0.9300 ?
C17 C18 . 1.376(3) ?
C17 H17 . 0.9300 ?
C18 C19 . 1.377(2) ?
C18 H18 . 0.9300 ?
C19 H19 . 0.9300 ?
C20 C21 . 1.374(2) ?
C20 C29 . 1.412(2) ?
C20 H20 . 0.9300 ?
C21 C22 . 1.419(2) ?
C21 C30 . 1.490(2) ?
C22 C23 . 1.358(2) ?
C22 H22 . 0.9300 ?
C23 C24 . 1.407(2) ?
C23 H23 . 0.9300 ?
C24 C25 . 1.415(2) ?
C24 C29 . 1.424(2) ?
C25 C26 . 1.356(2) ?
C25 H25 . 0.9300 ?
C26 C27 . 1.400(2) ?
C26 H26 . 0.9300 ?
C27 C28 . 1.362(2) ?
C27 H27 . 0.9300 ?
C28 C29 . 1.415(2) ?
C28 H28 . 0.9300 ?
C30 O2 . 1.2184(18) ?
C30 C31 . 1.485(2) ?
C31 C32 . 1.324(2) ?
C31 H31 . 0.9300 ?
C32 C33 . 1.460(2) ?
C32 H32 . 0.9300 ?
C33 C34 . 1.392(2) ?
C33 C38 . 1.399(2) ?
C34 C35 . 1.374(2) ?
C34 H34 . 0.9300 ?
C35 C36 . 1.375(2) ?
C35 H35 . 0.9300 ?
C36 C37 . 1.374(2) ?
C36 H36 . 0.9300 ?
C37 C38 . 1.371(2) ?
C37 H37 . 0.9300 ?
C38 H38 . 0.9300 ?

loop_
_geom_hbond_atom_site_label_D
_geom_hbond_atom_site_label_H
_geom_hbond_atom_site_label_A
_geom_hbond_site_symmetry_A
_geom_hbond_distance_DH
_geom_hbond_distance_HA
_geom_hbond_distance_DA
_geom_hbond_angle_DHA
C13 H13 O1 . 0.93 2.49 2.814(2) 100.5
C32 H32 O2 . 0.93 2.50 2.820(2) 100.6
C18 H18 Cg1 2_656 0.93 2.98 3.644 130
C15 H15 Cg2 2_666 0.93 2.94 3.642 134
C37 H37 Cg3 2_566 0.93 2.96 3.610 128
C1 H1 Cg5 2_666 0.93 2.97 3.611 127
C6 H6 Cg6 2_566 0.93 2.92 3.583 130

loop_
_geom_torsion_atom_site_label_1
_geom_torsion_atom_site_label_2
_geom_torsion_atom_site_label_3
_geom_torsion_atom_site_label_4
_geom_torsion_site_symmetry_1
_geom_torsion_site_symmetry_2
_geom_torsion_site_symmetry_3
_geom_torsion_site_symmetry_4
_geom_torsion
_geom_torsion_publ_flag
C10 C1 C2 C3 . . . . -0.5(2) ?
C10 C1 C2 C11 . . . . -177.88(13) ?
C1 C2 C3 C4 . . . . -1.7(2) ?
C11 C2 C3 C4 . . . . 175.60(14) ?
C2 C3 C4 C5 . . . . 2.1(2) ?
C3 C4 C5 C6 . . . . 179.33(14) ?
C3 C4 C5 C10 . . . . -0.3(2) ?
C4 C5 C6 C7 . . . . -179.29(15) ?
C10 C5 C6 C7 . . . . 0.3(2) ?
C5 C6 C7 C8 . . . . 0.4(3) ?
C6 C7 C8 C9 . . . . -0.3(3) ?
C7 C8 C9 C10 . . . . -0.6(3) ?
C2 C1 C10 C9 . . . . -178.13(14) ?
C2 C1 C10 C5 . . . . 2.3(2) ?
C8 C9 C10 C1 . . . . -178.34(15) ?
C8 C9 C10 C5 . . . . 1.2(2) ?
C4 C5 C10 C1 . . . . -1.9(2) ?
C6 C5 C10 C1 . . . . 178.51(13) ?
C4 C5 C10 C9 . . . . 178.52(14) ?
C6 C5 C10 C9 . . . . -1.1(2) ?
C1 C2 C11 O1 . . . . 26.3(2) ?
C3 C2 C11 O1 . . . . -150.94(16) ?
C1 C2 C11 C12 . . . . -153.52(15) ?
C3 C2 C11 C12 . . . . 29.2(2) ?
O1 C11 C12 C13 . . . . 14.7(3) ?
C2 C11 C12 C13 . . . . -165.43(15) ?
C11 C12 C13 C14 . . . . -178.11(14) ?
C12 C13 C14 C15 . . . . -166.36(16) ?
C12 C13 C14 C19 . . . . 12.8(3) ?
C19 C14 C15 C16 . . . . -0.8(2) ?
C13 C14 C15 C16 . . . . 178.42(14) ?
C14 C15 C16 C17 . . . . 0.7(3) ?
C15 C16 C17 C18 . . . . -0.1(3) ?
C16 C17 C18 C19 . . . . -0.4(3) ?
C17 C18 C19 C14 . . . . 0.3(3) ?
C15 C14 C19 C18 . . . . 0.3(2) ?
C13 C14 C19 C18 . . . . -178.88(14) ?
C29 C20 C21 C22 . . . . -0.4(2) ?
C29 C20 C21 C30 . . . . -179.62(13) ?
C20 C21 C22 C23 . . . . -1.7(2) ?
C30 C21 C22 C23 . . . . 177.56(14) ?
C21 C22 C23 C24 . . . . 2.1(3) ?
C22 C23 C24 C25 . . . . 178.04(15) ?
C22 C23 C24 C29 . . . . -0.5(2) ?
C23 C24 C25 C26 . . . . -177.69(15) ?
C29 C24 C25 C26 . . . . 0.9(2) ?
C24 C25 C26 C27 . . . . -0.2(3) ?
C25 C26 C27 C28 . . . . -0.7(3) ?
C26 C27 C28 C29 . . . . 0.9(3) ?
C21 C20 C29 C28 . . . . -177.50(14) ?
C21 C20 C29 C24 . . . . 1.9(2) ?
C27 C28 C29 C20 . . . . 179.19(14) ?
C27 C28 C29 C24 . . . . -0.2(2) ?
C23 C24 C29 C20 . . . . -1.5(2) ?
C25 C24 C29 C20 . . . . 179.91(13) ?
C23 C24 C29 C28 . . . . 177.96(14) ?
C25 C24 C29 C28 . . . . -0.7(2) ?
C20 C21 C30 O2 . . . . 27.6(2) ?
C22 C21 C30 O2 . . . . -151.59(17) ?
C20 C21 C30 C31 . . . . -152.83(15) ?
C22 C21 C30 C31 . . . . 27.9(2) ?
O2 C30 C31 C32 . . . . 12.3(3) ?
C21 C30 C31 C32 . . . . -167.26(15) ?
C30 C31 C32 C33 . . . . -177.63(15) ?
C31 C32 C33 C34 . . . . -168.95(16) ?
C31 C32 C33 C38 . . . . 11.4(3) ?
C38 C33 C34 C35 . . . . -0.7(2) ?
C32 C33 C34 C35 . . . . 179.67(15) ?
C33 C34 C35 C36 . . . . 0.2(3) ?
C34 C35 C36 C37 . . . . 0.3(3) ?
C35 C36 C37 C38 . . . . -0.3(3) ?
C36 C37 C38 C33 . . . . -0.2(3) ?
C34 C33 C38 C37 . . . . 0.7(2) ?
C32 C33 C38 C37 . . . . -179.68(14) ?
